data_2213049
loop_
_publ_author_name
'I. Rosales'
'E. A. Juarez-Arellano'
'C. R. Maga\~na'
'L. Bucio'
'E. Orozco'

_publ_section_title
;
Incorporation of vanadium(V) into the rutile-type phase of GeO~2~: the solid
solution Ge~0.74~V~0.21~\\square~0.05~O~2~
;
_journal_coeditor_code WM2097
_journal_issue 4
_journal_name_full 'Acta Crystallographica, Section E'
_journal_page_first i99
_journal_page_last i101
_journal_paper_doi 10.1107/S1600536807010276
_journal_volume 63
_journal_year 2007
_chemical_compound_source Synthetic
_chemical_formula_iupac 'Ge0.74 V0.21 O2'
_chemical_formula_moiety 'Ge0.74 O2 V0.21'
_chemical_formula_structural 'Ge0.74 O2 V0.21'
_chemical_formula_sum 'Ge0.74 O2 V0.21'
_chemical_formula_weight 96.43
_chemical_name_mineral Argutite
_chemical_name_systematic ' \g-vanadium germanium oxide'
_space_group_IT_number 136
_space_group_name_Hall '-P 4n 2n'
_space_group_name_H-M_alt 'P 42/m n m'
_symmetry_cell_setting tetragonal
_symmetry_space_group_name_Hall '-P 4n 2n'
_symmetry_space_group_name_H-M 'P 42/m n m'
_cell_angle_alpha 90
_cell_angle_beta 90
_cell_angle_gamma 90
_cell_formula_units_Z 2
_cell_length_a 4.40010(10)
_cell_length_b 4.40010(10)
_cell_length_c 2.86700(10)
_cell_measurement_temperature 295
_cell_volume 55.510(10)
_computing_cell_refinement 'FULLPROF (Rodr\'iguez-Carvajal, 2001'
_computing_data_collection 'DIFFRAC/AT (Siemens, 1993)'
_computing_data_reduction FULLPROF
_computing_molecular_graphics 'DIAMOND (Crystal Impact, 2005)'
_computing_publication_material FULLPROF
_computing_structure_refinement
;
FULLPROF
;
_computing_structure_solution 'coordinates taken from an isotypic compound'
_database_code_amcsd 0010475
_diffrn_ambient_temperature 300
_diffrn_measurement_device_type 'Bruker Advance D8'
_diffrn_radiation_monochromator graphite
_diffrn_radiation_type 'Cu K\a'
_diffrn_radiation_wavelength 1.54175
_diffrn_reflns_limit_h_max 4
_diffrn_reflns_limit_h_min 0
_diffrn_reflns_limit_k_max 3
_diffrn_reflns_limit_k_min 0
_diffrn_reflns_limit_l_max 2
_diffrn_reflns_limit_l_min 0
_diffrn_reflns_number 28
_exptl_absorpt_coefficient_mu 38.02
_exptl_absorpt_correction_type none
_exptl_crystal_density_diffrn 5.77
_exptl_crystal_density_method 'not measured'
_exptl_crystal_F_000 88.1
_refine_ls_goodness_of_fit_all 2.0
_refine_ls_matrix_type fullcycle
_refine_ls_number_parameters 18
_refine_ls_weighting_scheme sigma
_cod_data_source_file wm2097.cif
_cod_database_code 2213049

loop_
_symmetry_equiv_pos_site_id
_space_group_symop_operation_xyz
1 x,y,z
2 -y+1/2,x+1/2,z+1/2
3 -x,-y,z
4 y+1/2,-x+1/2,z+1/2
5 -x+1/2,y+1/2,z+1/2
6 y,x,z
7 x+1/2,-y+1/2,z+1/2
8 -y,-x,z
9 -x,-y,-z
10 y+1/2,-x+1/2,-z+1/2
11 x,y,-z
12 -y+1/2,x+1/2,-z+1/2
13 x+1/2,-y+1/2,-z+1/2
14 -y,-x,-z
15 -x+1/2,y+1/2,-z+1/2
16 y,x,-z

loop_
_atom_site_label
_atom_site_fract_x
_atom_site_fract_y
_atom_site_fract_z
_atom_site_U_iso_or_equiv
_atom_site_occupancy
V 0.00000 0.00000 0.00000 0.00530(10) 0.21(2)
Ge 0.00000 0.00000 0.00000 0.00530(10) 0.74(2)
O 0.3054(3) 0.3054(3) 0.00000 0.00250(10) 1.00

loop_
_atom_type_symbol
_atom_type_description
_atom_type_scat_dispersion_real
_atom_type_scat_dispersion_imag
_atom_type_scat_source
V V+5 0.18900 1.80700 'International Tables Vol C Tables 4.2.6.8 and 6.1.1.4'
Ge Ge+4 -1.1630 0.8860 'International Tables Vol C Tables 4.2.6.8 and 6.1.1.4'
O O-2 0.0470 0.0320 'International Tables Vol C Tables 4.2.6.8 and 6.1.1.4'

loop_
_geom_angle_atom_site_label_1
_geom_angle_atom_site_label_2
_geom_angle_atom_site_label_3
_geom_angle_site_symmetry_1
_geom_angle_site_symmetry_3
_geom_angle
_geom_angle_publ_flag
O Ge O 1_555 2_544 90.00(8) no

loop_
_geom_bond_atom_site_label_1
_geom_bond_atom_site_label_2
_geom_bond_site_symmetry_2
_geom_bond_distance
Ge O 1_555 1.9000(10)
Ge O 2_544 1.8770(10)

loop_
_cod_related_entry_id
_cod_related_entry_database
_cod_related_entry_code
1 AMCSD 0010475
